data_7100163
loop_
_publ_author_name
'D. O'Hagan'
'Martin Schuler'
'A. Slawin'

_publ_section_title
;
The C-F bond as a tool for influencing peptide
conformation
;
_journal_name_full 'Chemical Communications'
_journal_paper_doi 10.1039/b506010a
_journal_year 2005
_chemical_formula_moiety 'C22 H22 F2 N2 O6.(C Cl4)0.25'
_chemical_formula_sum 'C22.25 H22 Cl F2 N2 O6'
_chemical_formula_weight 486.87
_space_group_IT_number 19
_symmetry_cell_setting orthorhombic
_symmetry_space_group_name_Hall 'P 2ac 2ab'
_symmetry_space_group_name_H-M 'P 21 21 21'
_cell_angle_alpha 90.00
_cell_angle_beta 90.00
_cell_angle_gamma 90.00
_cell_formula_units_Z 4
_cell_length_a 4.9826(19)
_cell_length_b 22.066(10)
_cell_length_c 24.319(9)
_cell_measurement_temperature 173(2)
_cell_volume 2673.7(18)
_diffrn_ambient_temperature 173(2)
_exptl_crystal_density_diffrn 1.210
_cod_depositor_comments
;
The following automatic conversions were performed:
'_symmetry_cell_setting' value 'Orthorhombic' changed to 'orthorhombic'
according to '/home/saulius/struct/CIF-dictionaries/cif_core.dic'
dictionary named 'cif_core.dic' version 2.4.1 from 2010-06-29.

Automatic conversion script
Id: cif_fix_enum 1527 2010-12-29 10:47:43Z saulius 
;
_cod_database_code 7100163

loop_
_symmetry_equiv_pos_as_xyz
'x, y, z'
'-x+1/2, -y, z+1/2'
'-x, y+1/2, -z+1/2'
'x+1/2, -y+1/2, -z'

loop_
_atom_site_label
_atom_site_type_symbol
_atom_site_fract_x
_atom_site_fract_y
_atom_site_fract_z
_atom_site_U_iso_or_equiv
_atom_site_adp_type
_atom_site_occupancy
_atom_site_symmetry_multiplicity
_atom_site_calc_flag
_atom_site_refinement_flags
_atom_site_disorder_assembly
_atom_site_disorder_group
C1 C 0.8030(14) 0.6857(3) 0.9280(3) 0.0690(16) Uani 1 1 d . . .
H1A H 0.9958 0.6778 0.9212 0.083 Uiso 1 1 calc R . .
H1B H 0.7867 0.7058 0.9642 0.083 Uiso 1 1 calc R . .
C2 C 0.6987(11) 0.7280(3) 0.8840(2) 0.0588(14) Uani 1 1 d . . .
H2A H 0.5076 0.7370 0.8936 0.071 Uiso 1 1 calc R . .
N3 N 0.6972(8) 0.7036(2) 0.82939(19) 0.0527(11) Uani 1 1 d D . .
H3N H 0.881(4) 0.694(2) 0.818(2) 0.044(13) Uiso 1 1 d D . .
C4 C 0.4746(10) 0.6844(3) 0.8040(3) 0.0545(13) Uani 1 1 d . . .
O4 O 0.2488(7) 0.6889(3) 0.8223(2) 0.0787(15) Uani 1 1 d . . .
C5 C 0.5105(11) 0.6560(3) 0.7479(3) 0.0562(13) Uani 1 1 d . . .
H5A H 0.3565 0.6687 0.7242 0.067 Uiso 1 1 calc R . .
F5 F 0.7479(8) 0.67582(19) 0.72315(16) 0.0823(12) Uani 1 1 d . . .
C6 C 0.5191(12) 0.5883(3) 0.7493(3) 0.0591(14) Uani 1 1 d . . .
H6A H 0.3755 0.5737 0.7747 0.071 Uiso 1 1 calc R . .
F6 F 0.7695(8) 0.57082(19) 0.77084(14) 0.0752(11) Uani 1 1 d . . .
C7 C 0.4722(11) 0.5596(3) 0.6926(3) 0.0572(14) Uani 1 1 d . . .
O7 O 0.2436(8) 0.5611(2) 0.67475(19) 0.0749(14) Uani 1 1 d . . .
N8 N 0.6829(9) 0.5337(2) 0.66854(19) 0.0556(11) Uani 1 1 d D . .
H8N H 0.858(6) 0.537(3) 0.686(3) 0.070(19) Uiso 1 1 d D . .
C9 C 0.6664(11) 0.5043(3) 0.6153(2) 0.0556(13) Uani 1 1 d . . .
H9A H 0.4723 0.4992 0.6059 0.067 Uiso 1 1 calc R . .
C10 C 0.7969(13) 0.5422(3) 0.5698(3) 0.0663(16) Uani 1 1 d . . .
H10A H 0.9868 0.5495 0.5797 0.080 Uiso 1 1 calc R . .
H10B H 0.7950 0.5184 0.5353 0.080 Uiso 1 1 calc R . .
C11 C 0.6660(12) 0.6011(3) 0.5596(2) 0.0615(15) Uani 1 1 d . . .
C12 C 0.4606(16) 0.6085(4) 0.5217(3) 0.077(2) Uani 1 1 d . . .
H12A H 0.4084 0.5748 0.4999 0.093 Uiso 1 1 calc R . .
C13 C 0.3301(18) 0.6625(4) 0.5145(4) 0.096(3) Uani 1 1 d . . .
H13A H 0.1905 0.6656 0.4881 0.115 Uiso 1 1 calc R . .
C14 C 0.3994(16) 0.7119(4) 0.5452(4) 0.085(2) Uani 1 1 d . . .
H14A H 0.3082 0.7493 0.5401 0.102 Uiso 1 1 calc R . .
C15 C 0.6088(17) 0.7072(3) 0.5849(3) 0.083(2) Uani 1 1 d . . .
H15A H 0.6599 0.7416 0.6060 0.099 Uiso 1 1 calc R . .
C16 C 0.7357(15) 0.6529(3) 0.5925(3) 0.0694(16) Uani 1 1 d . . .
H16A H 0.8713 0.6494 0.6198 0.083 Uiso 1 1 calc R . .
C17 C 0.6572(12) 0.6270(3) 0.9296(2) 0.0630(15) Uani 1 1 d . . .
C18 C 0.4432(14) 0.6174(4) 0.9649(3) 0.0706(17) Uani 1 1 d . . .
H18A H 0.3864 0.6489 0.9888 0.085 Uiso 1 1 calc R . .
C19 C 0.3088(17) 0.5612(4) 0.9656(4) 0.090(3) Uani 1 1 d . . .
H19A H 0.1639 0.5551 0.9904 0.108 Uiso 1 1 calc R . .
C20 C 0.383(2) 0.5154(4) 0.9313(3) 0.093(3) Uani 1 1 d . . .
H20A H 0.2876 0.4782 0.9315 0.112 Uiso 1 1 calc R . .
C21 C 0.5976(18) 0.5231(4) 0.8964(3) 0.086(2) Uani 1 1 d . . .
H21A H 0.6529 0.4914 0.8725 0.103 Uiso 1 1 calc R . .
C22 C 0.7313(15) 0.5784(3) 0.8969(3) 0.0694(17) Uani 1 1 d . . .
H22A H 0.8822 0.5832 0.8734 0.083 Uiso 1 1 calc R . .
C23 C 0.8454(11) 0.7888(3) 0.8834(2) 0.0591(14) Uani 1 1 d . . .
O23 O 1.0255(9) 0.8005(2) 0.9156(2) 0.0721(12) Uani 1 1 d . . .
O24 O 0.7658(13) 0.8253(2) 0.8456(3) 0.105(2) Uani 1 1 d D . .
H24O H 0.85(2) 0.865(3) 0.851(6) 0.16(5) Uiso 1 1 d D . .
C25 C 0.7906(11) 0.4428(3) 0.6178(3) 0.0573(13) Uani 1 1 d . . .
O25 O 0.9731(12) 0.4309(2) 0.6494(3) 0.0951(18) Uani 1 1 d . . .
O26 O 0.6953(9) 0.4040(2) 0.58181(19) 0.0720(12) Uani 1 1 d D . .
H26O H 0.75(2) 0.370(3) 0.606(4) 0.15(4) Uiso 1 1 d D . .
C31 C 0.752(3) 0.3644(5) 0.8098(4) 0.16(2) Uiso 0.25 1 d PD . .
Cl1 Cl 0.825(3) 0.3617(2) 0.8822(3) 0.144(6) Uani 0.25 1 d PD . .
Cl2 Cl 0.945(4) 0.4278(4) 0.7849(3) 0.172(8) Uani 0.25 1 d PD . .
Cl3 Cl 0.918(4) 0.2958(5) 0.7883(7) 0.204(9) Uani 0.25 1 d PD . .
Cl4 Cl 0.394(3) 0.3528(8) 0.8132(10) 0.228(11) Uani 0.25 1 d PD . .

loop_
_atom_site_aniso_label
_atom_site_aniso_U_11
_atom_site_aniso_U_22
_atom_site_aniso_U_33
_atom_site_aniso_U_23
_atom_site_aniso_U_13
_atom_site_aniso_U_12
C1 0.067(3) 0.082(4) 0.058(4) -0.006(3) -0.005(3) -0.006(3)
C2 0.049(3) 0.069(3) 0.058(3) -0.010(3) -0.001(3) 0.002(2)
N3 0.040(2) 0.065(3) 0.054(3) -0.006(2) 0.0002(19) -0.0032(18)
C4 0.042(3) 0.062(3) 0.060(3) -0.012(3) -0.008(2) 0.000(2)
O4 0.0364(19) 0.118(4) 0.082(3) -0.035(3) -0.0013(19) -0.004(2)
C5 0.051(3) 0.067(3) 0.051(3) -0.002(3) -0.004(2) -0.004(2)
F5 0.086(2) 0.092(3) 0.069(2) -0.0148(19) 0.024(2) -0.031(2)
C6 0.055(3) 0.075(4) 0.047(3) -0.013(3) -0.002(2) 0.000(3)
F6 0.076(2) 0.094(2) 0.0558(19) -0.0146(17) -0.0153(17) 0.024(2)
C7 0.045(3) 0.077(4) 0.050(3) -0.010(3) -0.007(2) 0.000(2)
O7 0.046(2) 0.109(4) 0.070(3) -0.030(2) 0.003(2) -0.004(2)
N8 0.043(2) 0.074(3) 0.050(3) -0.006(2) -0.0008(19) 0.002(2)
C9 0.052(3) 0.072(3) 0.043(3) -0.005(3) -0.004(2) 0.007(3)
C10 0.060(3) 0.076(4) 0.063(4) 0.003(3) 0.014(3) 0.001(3)
C11 0.062(3) 0.072(4) 0.050(3) -0.005(3) -0.001(3) -0.005(3)
C12 0.085(5) 0.071(4) 0.076(5) 0.009(3) -0.033(4) 0.004(3)
C13 0.082(5) 0.096(6) 0.110(6) 0.021(5) -0.037(5) -0.008(4)
C14 0.077(4) 0.074(4) 0.104(6) 0.015(4) 0.015(4) 0.001(3)
C15 0.102(5) 0.072(4) 0.075(5) -0.005(4) 0.003(4) -0.016(4)
C16 0.073(4) 0.069(4) 0.066(4) 0.001(3) 0.001(3) -0.007(3)
C17 0.064(3) 0.080(4) 0.045(3) 0.004(3) -0.003(3) 0.002(3)
C18 0.064(4) 0.090(4) 0.058(4) 0.006(3) -0.005(3) -0.005(3)
C19 0.076(5) 0.116(6) 0.078(5) 0.032(5) -0.011(4) -0.020(4)
C20 0.139(7) 0.076(5) 0.066(4) 0.007(4) -0.019(5) -0.012(5)
C21 0.113(6) 0.083(5) 0.061(4) 0.005(4) 0.004(4) -0.031(4)
C22 0.081(4) 0.069(4) 0.058(3) 0.003(3) 0.009(3) 0.006(3)
C23 0.054(3) 0.072(4) 0.052(3) -0.003(3) -0.010(3) -0.001(3)
O23 0.066(2) 0.072(3) 0.078(3) -0.006(2) -0.015(2) -0.008(2)
O24 0.116(4) 0.076(3) 0.124(4) 0.019(3) -0.060(4) -0.023(3)
C25 0.052(3) 0.062(3) 0.058(3) -0.006(3) -0.011(3) 0.009(2)
O25 0.099(4) 0.070(3) 0.116(5) -0.011(3) -0.047(3) 0.019(3)
O26 0.071(3) 0.078(3) 0.066(3) -0.009(2) -0.020(2) 0.007(2)
Cl1 0.353(18) 0.025(2) 0.053(4) 0.011(2) 0.049(7) -0.002(5)
Cl2 0.38(2) 0.076(5) 0.059(4) 0.032(4) 0.081(8) 0.077(9)
Cl3 0.33(2) 0.072(5) 0.206(14) -0.094(8) 0.125(15) -0.039(9)
Cl4 0.33(3) 0.154(13) 0.195(17) 0.051(12) 0.06(2) 0.090(17)

loop_
_geom_bond_atom_site_label_1
_geom_bond_atom_site_label_2
_geom_bond_distance
_geom_bond_site_symmetry_2
_geom_bond_publ_flag
C1 C17 1.486(10) . ?
C1 C2 1.512(9) . ?
C1 H1A 0.9900 . ?
C1 H1B 0.9900 . ?
C2 N3 1.433(7) . ?
C2 C23 1.527(9) . ?
C2 H2A 1.0000 . ?
N3 C4 1.338(7) . ?
N3 H3N 0.9800(11) . ?
C4 O4 1.214(7) . ?
C4 C5 1.512(9) . ?
C5 F5 1.397(7) . ?
C5 C6 1.495(10) . ?
C5 H5A 1.0000 . ?
C6 F6 1.407(7) . ?
C6 C7 1.533(8) . ?
C6 H6A 1.0000 . ?
C7 O7 1.220(7) . ?
C7 N8 1.332(7) . ?
N8 C9 1.452(7) . ?
N8 H8N 0.9800(12) . ?
C9 C25 1.493(8) . ?
C9 C10 1.531(9) . ?
C9 H9A 1.0000 . ?
C10 C11 1.476(9) . ?
C10 H10A 0.9900 . ?
C10 H10B 0.9900 . ?
C11 C12 1.386(9) . ?
C11 C16 1.438(9) . ?
C12 C13 1.368(12) . ?
C12 H12A 0.9500 . ?
C13 C14 1.365(13) . ?
C13 H13A 0.9500 . ?
C14 C15 1.426(12) . ?
C14 H14A 0.9500 . ?
C15 C16 1.367(10) . ?
C15 H15A 0.9500 . ?
C16 H16A 0.9500 . ?
C17 C18 1.385(9) . ?
C17 C22 1.386(9) . ?
C18 C19 1.409(11) . ?
C18 H18A 0.9500 . ?
C19 C20 1.363(13) . ?
C19 H19A 0.9500 . ?
C20 C21 1.374(12) . ?
C20 H20A 0.9500 . ?
C21 C22 1.391(10) . ?
C21 H21A 0.9500 . ?
C22 H22A 0.9500 . ?
C23 O23 1.219(7) . ?
C23 O24 1.285(8) . ?
O24 H24O 0.980(3) . ?
C25 O25 1.220(7) . ?
C25 O26 1.313(7) . ?
O26 H26O 0.9800(11) . ?
C31 Cl1 1.800(5) . ?
C31 Cl3 1.800(5) . ?
C31 Cl4 1.801(5) . ?
C31 Cl2 1.802(5) . ?
